data_4301464
loop_
_publ_author_name
'Jason L. Dutton'
'Paul J. Ragogna'

_publ_contact_author_address
;1151 Richmond Street 
London Ontario
N6A 5B7
;
_publ_contact_author_email pragogna@uwo.ca
_publ_contact_author_name 'Paul J. Ragogna'
_publ_section_title
;
Donor-Acceptor Chemistry at Heavy Chalcogen Centers
;
_journal_name_full 'Inorganic Chemistry'
_journal_page_first 1722
_journal_page_last 1730
_journal_paper_doi 10.1021/ic801883e
_journal_volume 48
_journal_year 2009
_chemical_formula_moiety 'C24 H44 N2 P Te, C4 H9 O, C F3 O3 S'
_chemical_formula_sum 'C29 H53 F3 N2 O4 P S Te'
_chemical_formula_weight 741.36
_chemical_name_systematic
; 
 ? 
;
_space_group_IT_number 14
_symmetry_cell_setting monoclinic
_symmetry_space_group_name_Hall '-P 2ybc'
_symmetry_space_group_name_H-M 'P 1 21/c 1'
_atom_sites_solution_hydrogens geom
_atom_sites_solution_primary direct
_atom_sites_solution_secondary difmap
_audit_creation_method SHELXL-97
_cell_angle_alpha 90.00
_cell_angle_beta 97.67(3)
_cell_angle_gamma 90.00
_cell_formula_units_Z 4
_cell_length_a 14.836(3)
_cell_length_b 22.948(5)
_cell_length_c 10.459(2)
_cell_measurement_reflns_used 22233
_cell_measurement_temperature 150(2)
_cell_measurement_theta_max 27.48
_cell_measurement_theta_min 1.00
_cell_volume 3529.0(13)
_computing_cell_refinement 'DENZO-SMN (Otwinowski & Minor, 1997)'
_computing_data_collection 'COLLECT (Nonius, 1997-2001)'
_computing_data_reduction DENZO-SMN
_computing_molecular_graphics 'SHELXTL/PC (Sheldrick, 2001)'
_computing_publication_material SHELXTL/PC
_computing_structure_refinement 'SHELXL-97 (Sheldrick, 1997)'
_computing_structure_solution 'SHELXS-97 (Sheldrick, 1990)'
_diffrn_ambient_temperature 150(2)
_diffrn_measured_fraction_theta_full .997
_diffrn_measured_fraction_theta_max .997
_diffrn_measurement_device_type 'Nonius Kappa-CCD'
_diffrn_measurement_method '\f scans, and \w scans'
_diffrn_radiation_monochromator graphite
_diffrn_radiation_source 'fine-focus sealed tube'
_diffrn_radiation_type MoK\a
_diffrn_radiation_wavelength 0.71073
_diffrn_reflns_av_R_equivalents 0.0401
_diffrn_reflns_av_sigmaI/netI 0.0589
_diffrn_reflns_limit_h_max 19
_diffrn_reflns_limit_h_min -19
_diffrn_reflns_limit_k_max 28
_diffrn_reflns_limit_k_min -29
_diffrn_reflns_limit_l_max 13
_diffrn_reflns_limit_l_min -13
_diffrn_reflns_number 15280
_diffrn_reflns_theta_full 27.52
_diffrn_reflns_theta_max 27.52
_diffrn_reflns_theta_min 1.38
_exptl_absorpt_coefficient_mu 0.997
_exptl_absorpt_correction_T_max 0.9069
_exptl_absorpt_correction_T_min 0.6626
_exptl_absorpt_correction_type multi-scan
_exptl_absorpt_process_details 'DENZO-SMN (Otwinowski & Minor, 1997)'
_exptl_crystal_colour yellow
_exptl_crystal_density_diffrn 1.395
_exptl_crystal_density_method 'not measured'
_exptl_crystal_description plate
_exptl_crystal_F_000 1532
_exptl_crystal_size_max 0.45
_exptl_crystal_size_mid 0.20
_exptl_crystal_size_min 0.10
_refine_diff_density_max .956
_refine_diff_density_min -1.001
_refine_diff_density_rms .113
_refine_ls_extinction_method none
_refine_ls_goodness_of_fit_ref 1.103
_refine_ls_hydrogen_treatment constr
_refine_ls_matrix_type full
_refine_ls_number_parameters 370
_refine_ls_number_reflns 8096
_refine_ls_number_restraints 0
_refine_ls_restrained_S_all 1.103
_refine_ls_R_factor_all 0.0761
_refine_ls_R_factor_gt 0.0446
_refine_ls_shift/su_max 0.001
_refine_ls_shift/su_mean 0.000
_refine_ls_structure_factor_coef Fsqd
_refine_ls_weighting_details 'calc w=1/[\s^2^(Fo^2^)+(0.0614P)^2^] where P=(Fo^2^+2Fc^2^)/3'
_refine_ls_weighting_scheme calc
_refine_ls_wR_factor_gt 0.1048
_refine_ls_wR_factor_ref 0.1210
_reflns_number_gt 5723
_reflns_number_total 8096
_reflns_threshold_expression >2sigma(I)
_cod_data_source_file ic801883e_si_001_1.cif
_cod_data_source_block 6PCy3
_cod_original_cell_volume 3528.9(12)
_cod_original_sg_symbol_H-M 'P 21/c'
_cod_database_code 4301464

loop_
_symmetry_equiv_pos_as_xyz
'x, y, z'
'-x, y+1/2, -z+1/2'
'-x, -y, -z'
'x, -y-1/2, z-1/2'

loop_
_atom_site_label
_atom_site_type_symbol
_atom_site_fract_x
_atom_site_fract_y
_atom_site_fract_z
_atom_site_U_iso_or_equiv
_atom_site_adp_type
_atom_site_occupancy
_atom_site_symmetry_multiplicity
_atom_site_calc_flag
_atom_site_refinement_flags
_atom_site_disorder_assembly
_atom_site_disorder_group
Te1 Te 0.287520(15) 0.541279(10) -0.981577(19) 0.02756(9) Uani 1 1 d . . .
C21 C 0.3238(2) 0.38232(16) -0.9546(3) 0.0295(8) Uani 1 1 d . . .
H21A H 0.2899 0.3900 -0.8799 0.035 Uiso 1 1 calc R . .
P1 P 0.27978(6) 0.43620(4) -1.07652(8) 0.0264(2) Uani 1 1 d . . .
N1 N 0.27627(19) 0.49927(14) -0.8134(3) 0.0313(7) Uani 1 1 d . . .
N2 N 0.29343(18) 0.61741(13) -0.8283(2) 0.0265(6) Uani 1 1 d . . .
C2 C 0.2876(2) 0.59565(16) -0.7170(3) 0.0302(8) Uani 1 1 d . . .
H2A H 0.2894 0.6191 -0.6418 0.036 Uiso 1 1 calc R . .
C1 C 0.2779(2) 0.53216(16) -0.7130(3) 0.0331(9) Uani 1 1 d . . .
H1B H 0.2726 0.5143 -0.6324 0.040 Uiso 1 1 calc R . .
C31 C 0.3387(2) 0.43826(16) -1.2208(3) 0.0278(8) Uani 1 1 d . . .
H31A H 0.3030 0.4662 -1.2810 0.033 Uiso 1 1 calc R . .
C3 C 0.3013(2) 0.68118(16) -0.8524(3) 0.0286(8) Uani 1 1 d . . .
C36 C 0.4342(3) 0.46381(18) -1.1964(4) 0.0409(10) Uani 1 1 d . . .
H36A H 0.4326 0.5017 -1.1514 0.049 Uiso 1 1 calc R . .
H36B H 0.4745 0.4372 -1.1403 0.049 Uiso 1 1 calc R . .
C6 C 0.3831(3) 0.68952(17) -0.9258(3) 0.0389(9) Uani 1 1 d . . .
H6A H 0.4389 0.6782 -0.8703 0.058 Uiso 1 1 calc R . .
H6B H 0.3873 0.7305 -0.9505 0.058 Uiso 1 1 calc R . .
H6C H 0.3756 0.6652 -1.0034 0.058 Uiso 1 1 calc R . .
C32 C 0.3381(3) 0.38121(18) -1.2955(3) 0.0378(9) Uani 1 1 d . . .
H32A H 0.2750 0.3664 -1.3138 0.045 Uiso 1 1 calc R . .
H32B H 0.3748 0.3518 -1.2424 0.045 Uiso 1 1 calc R . .
C5 C 0.3136(3) 0.71660(17) -0.7286(3) 0.0405(10) Uani 1 1 d . . .
H5A H 0.2609 0.7109 -0.6826 0.061 Uiso 1 1 calc R . .
H5B H 0.3190 0.7580 -0.7494 0.061 Uiso 1 1 calc R . .
H5C H 0.3688 0.7038 -0.6739 0.061 Uiso 1 1 calc R . .
C22 C 0.4240(2) 0.39145(19) -0.9009(4) 0.0410(10) Uani 1 1 d . . .
H22A H 0.4346 0.4330 -0.8780 0.049 Uiso 1 1 calc R . .
H22B H 0.4628 0.3812 -0.9677 0.049 Uiso 1 1 calc R . .
C26 C 0.3052(3) 0.31847(18) -0.9885(3) 0.0430(10) Uani 1 1 d . . .
H26A H 0.2400 0.3132 -1.0212 0.052 Uiso 1 1 calc R . .
H26B H 0.3412 0.3065 -1.0572 0.052 Uiso 1 1 calc R . .
C4 C 0.2139(3) 0.69876(17) -0.9388(3) 0.0410(9) Uani 1 1 d . . .
H4A H 0.1617 0.6934 -0.8918 0.062 Uiso 1 1 calc R . .
H4B H 0.2064 0.6744 -1.0165 0.062 Uiso 1 1 calc R . .
H4C H 0.2179 0.7398 -0.9636 0.062 Uiso 1 1 calc R . .
C33 C 0.3771(3) 0.3900(2) -1.4229(3) 0.0468(11) Uani 1 1 d . . .
H33A H 0.3794 0.3520 -1.4673 0.056 Uiso 1 1 calc R . .
H33B H 0.3368 0.4162 -1.4797 0.056 Uiso 1 1 calc R . .
C34 C 0.4723(3) 0.4160(2) -1.3986(4) 0.0440(10) Uani 1 1 d . . .
H34A H 0.5142 0.3879 -1.3495 0.053 Uiso 1 1 calc R . .
H34B H 0.4947 0.4235 -1.4822 0.053 Uiso 1 1 calc R . .
C25 C 0.3306(3) 0.2807(2) -0.8695(4) 0.0535(12) Uani 1 1 d . . .
H25A H 0.3211 0.2392 -0.8933 0.064 Uiso 1 1 calc R . .
H25B H 0.2903 0.2903 -0.8042 0.064 Uiso 1 1 calc R . .
C24 C 0.4302(3) 0.2900(2) -0.8109(4) 0.0610(13) Uani 1 1 d . . .
H24A H 0.4431 0.2669 -0.7306 0.073 Uiso 1 1 calc R . .
H24B H 0.4707 0.2758 -0.8722 0.073 Uiso 1 1 calc R . .
C35 C 0.4718(3) 0.4725(2) -1.3236(4) 0.0459(11) Uani 1 1 d . . .
H35A H 0.4343 0.5016 -1.3764 0.055 Uiso 1 1 calc R . .
H35B H 0.5346 0.4878 -1.3061 0.055 Uiso 1 1 calc R . .
C23 C 0.4500(3) 0.3535(2) -0.7811(4) 0.0564(13) Uani 1 1 d . . .
H23A H 0.5156 0.3583 -0.7501 0.068 Uiso 1 1 calc R . .
H23B H 0.4154 0.3663 -0.7115 0.068 Uiso 1 1 calc R . .
C16 C 0.1172(3) 0.45596(17) -1.2381(4) 0.0382(9) Uani 1 1 d . . .
H16A H 0.1176 0.4961 -1.2034 0.046 Uiso 1 1 calc R . .
H16B H 0.1526 0.4559 -1.3120 0.046 Uiso 1 1 calc R . .
C12 C 0.1063(2) 0.41174(18) -1.0203(3) 0.0387(9) Uani 1 1 d . . .
H12A H 0.1071 0.4504 -0.9780 0.046 Uiso 1 1 calc R . .
H12B H 0.1342 0.3832 -0.9559 0.046 Uiso 1 1 calc R . .
C11 C 0.1621(2) 0.41449(16) -1.1329(3) 0.0304(8) Uani 1 1 d . . .
H11A H 0.1633 0.3746 -1.1711 0.037 Uiso 1 1 calc R . .
C15 C 0.0191(3) 0.4374(2) -1.2845(4) 0.0484(11) Uani 1 1 d . . .
H15A H -0.0094 0.4657 -1.3490 0.058 Uiso 1 1 calc R . .
H15B H 0.0190 0.3987 -1.3265 0.058 Uiso 1 1 calc R . .
C14 C -0.0358(3) 0.4344(2) -1.1716(5) 0.0577(13) Uani 1 1 d . . .
H14A H -0.0408 0.4740 -1.1354 0.069 Uiso 1 1 calc R . .
H14B H -0.0980 0.4205 -1.2030 0.069 Uiso 1 1 calc R . .
C13 C 0.0076(2) 0.3939(2) -1.0664(4) 0.0510(12) Uani 1 1 d . . .
H13A H 0.0063 0.3535 -1.0997 0.061 Uiso 1 1 calc R . .
H13B H -0.0279 0.3950 -0.9927 0.061 Uiso 1 1 calc R . .
S1 S -0.26852(7) 0.39193(5) -0.64221(9) 0.0428(3) Uani 1 1 d . . .
O2 O -0.3076(2) 0.34685(13) -0.5719(2) 0.0496(7) Uani 1 1 d . . .
F1 F -0.14859(19) 0.31752(13) -0.7069(3) 0.0795(9) Uani 1 1 d . . .
O3 O -0.2567(3) 0.44702(14) -0.5787(3) 0.0698(10) Uani 1 1 d . . .
O1 O -0.3035(2) 0.39484(17) -0.7749(3) 0.0716(11) Uani 1 1 d . . .
F3 F -0.1035(2) 0.40517(15) -0.7007(4) 0.1052(12) Uani 1 1 d . . .
F2 F -0.1116(2) 0.35798(16) -0.5264(3) 0.1088(13) Uani 1 1 d . . .
C51 C -0.1517(3) 0.3673(2) -0.6435(5) 0.0581(12) Uani 1 1 d . . .
O4 O -0.1045(3) 0.67404(18) -1.2639(3) 0.0898(13) Uani 1 1 d . . .
C42 C -0.1401(4) 0.5855(3) -1.3713(5) 0.0852(18) Uani 1 1 d . . .
H42A H -0.1580 0.5675 -1.4558 0.128 Uiso 1 1 calc R . .
H42B H -0.1866 0.5777 -1.3153 0.128 Uiso 1 1 calc R . .
H42C H -0.0818 0.5692 -1.3322 0.128 Uiso 1 1 calc R . .
C43 C -0.0778(5) 0.7303(3) -1.2696(6) 0.099(2) Uani 1 1 d . . .
H43A H -0.0795 0.7520 -1.3472 0.118 Uiso 1 1 calc R . .
C41 C -0.1308(5) 0.6476(3) -1.3868(5) 0.097(2) Uani 1 1 d . . .
H41A H -0.0843 0.6556 -1.4442 0.116 Uiso 1 1 calc R . .
H41B H -0.1893 0.6642 -1.4270 0.116 Uiso 1 1 calc R . .
C44 C -0.0462(5) 0.7531(3) -1.1426(5) 0.110(2) Uani 1 1 d . . .
H44A H -0.0273 0.7938 -1.1500 0.166 Uiso 1 1 calc R . .
H44B H 0.0055 0.7299 -1.1028 0.166 Uiso 1 1 calc R . .
H44C H -0.0955 0.7511 -1.0891 0.166 Uiso 1 1 calc R . .

loop_
_atom_site_aniso_label
_atom_site_aniso_U_11
_atom_site_aniso_U_22
_atom_site_aniso_U_33
_atom_site_aniso_U_23
_atom_site_aniso_U_13
_atom_site_aniso_U_12
Te1 0.03128(15) 0.02262(14) 0.02847(13) -0.00120(9) 0.00284(9) -0.00163(10)
C21 0.0327(19) 0.027(2) 0.0288(17) -0.0001(15) 0.0053(14) 0.0023(16)
P1 0.0259(5) 0.0221(5) 0.0311(4) -0.0018(4) 0.0034(4) -0.0017(4)
N1 0.0357(17) 0.0264(18) 0.0325(15) 0.0043(13) 0.0068(12) 0.0006(14)
N2 0.0264(15) 0.0243(17) 0.0286(14) -0.0035(12) 0.0030(11) -0.0006(13)
C2 0.035(2) 0.029(2) 0.0268(17) -0.0056(15) 0.0025(14) -0.0007(17)
C1 0.040(2) 0.032(2) 0.0279(17) 0.0026(15) 0.0039(15) 0.0003(17)
C31 0.0290(19) 0.0222(19) 0.0320(17) 0.0004(14) 0.0033(14) -0.0015(15)
C3 0.036(2) 0.022(2) 0.0274(16) -0.0002(14) 0.0026(14) -0.0005(16)
C36 0.035(2) 0.046(3) 0.043(2) -0.0133(18) 0.0097(17) -0.0103(19)
C6 0.047(2) 0.029(2) 0.042(2) 0.0020(17) 0.0091(17) -0.0022(18)
C32 0.042(2) 0.034(2) 0.040(2) -0.0045(17) 0.0120(17) -0.0063(18)
C5 0.059(3) 0.028(2) 0.0343(19) -0.0040(16) 0.0032(17) 0.0009(19)
C22 0.034(2) 0.037(3) 0.051(2) 0.0058(18) 0.0011(17) -0.0009(18)
C26 0.055(3) 0.026(2) 0.046(2) 0.0026(17) -0.0012(19) 0.0006(19)
C4 0.046(2) 0.029(2) 0.045(2) 0.0016(17) -0.0052(17) 0.0033(19)
C33 0.055(3) 0.049(3) 0.038(2) -0.0088(19) 0.0140(19) -0.009(2)
C34 0.043(2) 0.053(3) 0.039(2) -0.0008(19) 0.0166(18) 0.001(2)
C25 0.056(3) 0.039(3) 0.063(3) 0.018(2) 0.000(2) 0.003(2)
C24 0.060(3) 0.055(3) 0.068(3) 0.031(2) 0.007(2) 0.015(3)
C35 0.033(2) 0.056(3) 0.051(2) 0.002(2) 0.0125(18) -0.010(2)
C23 0.043(3) 0.067(4) 0.054(2) 0.017(2) -0.011(2) 0.004(2)
C16 0.034(2) 0.034(2) 0.045(2) 0.0018(17) -0.0038(17) -0.0021(17)
C12 0.036(2) 0.036(2) 0.045(2) -0.0012(18) 0.0099(17) -0.0038(18)
C11 0.0245(18) 0.026(2) 0.0403(19) -0.0046(16) 0.0019(15) -0.0047(16)
C15 0.036(2) 0.044(3) 0.060(3) 0.001(2) -0.012(2) 0.003(2)
C14 0.023(2) 0.057(3) 0.092(3) -0.002(3) 0.005(2) 0.003(2)
C13 0.030(2) 0.060(3) 0.065(3) -0.003(2) 0.012(2) -0.008(2)
S1 0.0561(7) 0.0421(7) 0.0301(5) 0.0064(4) 0.0051(4) 0.0031(5)
O2 0.074(2) 0.046(2) 0.0302(13) 0.0014(13) 0.0141(12) -0.0087(16)
F1 0.077(2) 0.049(2) 0.120(2) 0.0016(17) 0.0396(17) 0.0021(16)
O3 0.119(3) 0.034(2) 0.062(2) 0.0035(15) 0.030(2) 0.0023(19)
O1 0.065(2) 0.117(3) 0.0326(15) 0.0242(17) 0.0027(14) 0.003(2)
F3 0.066(2) 0.053(2) 0.202(4) 0.043(2) 0.035(2) -0.0025(17)
F2 0.090(2) 0.100(3) 0.118(3) 0.016(2) -0.054(2) 0.002(2)
C51 0.058(3) 0.031(3) 0.082(3) 0.013(2) -0.007(2) -0.007(2)
O4 0.135(4) 0.063(3) 0.065(2) 0.013(2) -0.009(2) -0.020(3)
C42 0.092(4) 0.076(5) 0.085(4) -0.001(3) 0.004(3) -0.020(4)
C43 0.139(6) 0.061(4) 0.091(4) 0.015(3) 0.000(4) -0.027(4)
C41 0.110(5) 0.097(6) 0.077(4) 0.019(4) -0.009(3) -0.013(4)
C44 0.177(7) 0.063(5) 0.086(4) 0.005(3) -0.002(4) -0.030(5)

loop_
_atom_type_symbol
_atom_type_description
_atom_type_scat_dispersion_real
_atom_type_scat_dispersion_imag
_atom_type_scat_source
C C .0033 .0016 'International Tables Vol C Tables 4.2.6.8 and 6.1.1.4'
H H .0000 .0000 'International Tables Vol C Tables 4.2.6.8 and 6.1.1.4'
N N .0061 .0033 'International Tables Vol C Tables 4.2.6.8 and 6.1.1.4'
O O .0106 .0060 'International Tables Vol C Tables 4.2.6.8 and 6.1.1.4'
F F .0171 .0103 'International Tables Vol C Tables 4.2.6.8 and 6.1.1.4'
P P .1023 .0942 'International Tables Vol C Tables 4.2.6.8 and 6.1.1.4'
S S .1246 .1234 'International Tables Vol C Tables 4.2.6.8 and 6.1.1.4'
Te Te -.5308 1.6751 'International Tables Vol C Tables 4.2.6.8 and 6.1.1.4'

loop_
_geom_angle_atom_site_label_1
_geom_angle_atom_site_label_2
_geom_angle_atom_site_label_3
_geom_angle
_geom_angle_site_symmetry_1
_geom_angle_site_symmetry_3
_geom_angle_publ_flag
N1 Te1 N2 76.32(11) . . ?
N1 Te1 P1 83.47(9) . . ?
N2 Te1 P1 159.75(7) . . ?
C26 C21 C22 110.7(3) . . ?
C26 C21 P1 116.8(2) . . ?
C22 C21 P1 113.7(3) . . ?
C26 C21 H21A 104.8 . . ?
C22 C21 H21A 104.8 . . ?
P1 C21 H21A 104.8 . . ?
C21 P1 C11 106.03(17) . . ?
C21 P1 C31 115.01(16) . . ?
C11 P1 C31 106.17(15) . . ?
C21 P1 Te1 111.47(11) . . ?
C11 P1 Te1 111.44(13) . . ?
C31 P1 Te1 106.68(12) . . ?
C1 N1 Te1 115.6(3) . . ?
C2 N2 C3 123.5(3) . . ?
C2 N2 Te1 109.1(2) . . ?
C3 N2 Te1 127.37(19) . . ?
N2 C2 C1 115.6(3) . . ?
N2 C2 H2A 122.2 . . ?
C1 C2 H2A 122.2 . . ?
N1 C1 C2 123.3(3) . . ?
N1 C1 H1B 118.3 . . ?
C2 C1 H1B 118.3 . . ?
C36 C31 C32 111.0(3) . . ?
C36 C31 P1 113.9(2) . . ?
C32 C31 P1 115.3(2) . . ?
C36 C31 H31A 105.2 . . ?
C32 C31 H31A 105.2 . . ?
P1 C31 H31A 105.2 . . ?
N2 C3 C5 112.6(3) . . ?
N2 C3 C4 106.2(3) . . ?
C5 C3 C4 111.0(3) . . ?
N2 C3 C6 107.0(3) . . ?
C5 C3 C6 110.3(3) . . ?
C4 C3 C6 109.6(3) . . ?
C35 C36 C31 110.2(3) . . ?
C35 C36 H36A 109.6 . . ?
C31 C36 H36A 109.6 . . ?
C35 C36 H36B 109.6 . . ?
C31 C36 H36B 109.6 . . ?
H36A C36 H36B 108.1 . . ?
C3 C6 H6A 109.5 . . ?
C3 C6 H6B 109.5 . . ?
H6A C6 H6B 109.5 . . ?
C3 C6 H6C 109.5 . . ?
H6A C6 H6C 109.5 . . ?
H6B C6 H6C 109.5 . . ?
C31 C32 C33 110.8(3) . . ?
C31 C32 H32A 109.5 . . ?
C33 C32 H32A 109.5 . . ?
C31 C32 H32B 109.5 . . ?
C33 C32 H32B 109.5 . . ?
H32A C32 H32B 108.1 . . ?
C3 C5 H5A 109.5 . . ?
C3 C5 H5B 109.5 . . ?
H5A C5 H5B 109.5 . . ?
C3 C5 H5C 109.5 . . ?
H5A C5 H5C 109.5 . . ?
H5B C5 H5C 109.5 . . ?
C21 C22 C23 110.4(3) . . ?
C21 C22 H22A 109.6 . . ?
C23 C22 H22A 109.6 . . ?
C21 C22 H22B 109.6 . . ?
C23 C22 H22B 109.6 . . ?
H22A C22 H22B 108.1 . . ?
C25 C26 C21 109.9(3) . . ?
C25 C26 H26A 109.7 . . ?
C21 C26 H26A 109.7 . . ?
C25 C26 H26B 109.7 . . ?
C21 C26 H26B 109.7 . . ?
H26A C26 H26B 108.2 . . ?
C3 C4 H4A 109.5 . . ?
C3 C4 H4B 109.5 . . ?
H4A C4 H4B 109.5 . . ?
C3 C4 H4C 109.5 . . ?
H4A C4 H4C 109.5 . . ?
H4B C4 H4C 109.5 . . ?
C34 C33 C32 110.8(3) . . ?
C34 C33 H33A 109.5 . . ?
C32 C33 H33A 109.5 . . ?
C34 C33 H33B 109.5 . . ?
C32 C33 H33B 109.5 . . ?
H33A C33 H33B 108.1 . . ?
C35 C34 C33 110.7(3) . . ?
C35 C34 H34A 109.5 . . ?
C33 C34 H34A 109.5 . . ?
C35 C34 H34B 109.5 . . ?
C33 C34 H34B 109.5 . . ?
H34A C34 H34B 108.1 . . ?
C26 C25 C24 111.5(3) . . ?
C26 C25 H25A 109.3 . . ?
C24 C25 H25A 109.3 . . ?
C26 C25 H25B 109.3 . . ?
C24 C25 H25B 109.3 . . ?
H25A C25 H25B 108.0 . . ?
C23 C24 C25 111.5(4) . . ?
C23 C24 H24A 109.3 . . ?
C25 C24 H24A 109.3 . . ?
C23 C24 H24B 109.3 . . ?
C25 C24 H24B 109.3 . . ?
H24A C24 H24B 108.0 . . ?
C34 C35 C36 111.6(4) . . ?
C34 C35 H35A 109.3 . . ?
C36 C35 H35A 109.3 . . ?
C34 C35 H35B 109.3 . . ?
C36 C35 H35B 109.3 . . ?
H35A C35 H35B 108.0 . . ?
C24 C23 C22 111.0(4) . . ?
C24 C23 H23A 109.4 . . ?
C22 C23 H23A 109.4 . . ?
C24 C23 H23B 109.4 . . ?
C22 C23 H23B 109.4 . . ?
H23A C23 H23B 108.0 . . ?
C15 C16 C11 110.9(3) . . ?
C15 C16 H16A 109.5 . . ?
C11 C16 H16A 109.5 . . ?
C15 C16 H16B 109.5 . . ?
C11 C16 H16B 109.5 . . ?
H16A C16 H16B 108.0 . . ?
C11 C12 C13 111.1(3) . . ?
C11 C12 H12A 109.4 . . ?
C13 C12 H12A 109.4 . . ?
C11 C12 H12B 109.4 . . ?
C13 C12 H12B 109.4 . . ?
H12A C12 H12B 108.0 . . ?
C12 C11 C16 110.5(3) . . ?
C12 C11 P1 110.7(2) . . ?
C16 C11 P1 111.4(2) . . ?
C12 C11 H11A 108.1 . . ?
C16 C11 H11A 108.1 . . ?
P1 C11 H11A 108.1 . . ?
C14 C15 C16 110.6(3) . . ?
C14 C15 H15A 109.5 . . ?
C16 C15 H15A 109.5 . . ?
C14 C15 H15B 109.5 . . ?
C16 C15 H15B 109.5 . . ?
H15A C15 H15B 108.1 . . ?
C13 C14 C15 111.8(3) . . ?
C13 C14 H14A 109.3 . . ?
C15 C14 H14A 109.3 . . ?
C13 C14 H14B 109.3 . . ?
C15 C14 H14B 109.3 . . ?
H14A C14 H14B 107.9 . . ?
C14 C13 C12 111.1(4) . . ?
C14 C13 H13A 109.4 . . ?
C12 C13 H13A 109.4 . . ?
C14 C13 H13B 109.4 . . ?
C12 C13 H13B 109.4 . . ?
H13A C13 H13B 108.0 . . ?
O1 S1 O3 114.8(2) . . ?
O1 S1 O2 114.5(2) . . ?
O3 S1 O2 115.66(18) . . ?
O1 S1 C51 103.4(2) . . ?
O3 S1 C51 102.7(2) . . ?
O2 S1 C51 103.2(2) . . ?
F2 C51 F3 109.1(4) . . ?
F2 C51 F1 106.7(4) . . ?
F3 C51 F1 106.5(4) . . ?
F2 C51 S1 111.0(4) . . ?
F3 C51 S1 111.8(3) . . ?
F1 C51 S1 111.6(3) . . ?
C43 O4 C41 114.3(5) . . ?
C41 C42 H42A 109.5 . . ?
C41 C42 H42B 109.5 . . ?
H42A C42 H42B 109.5 . . ?
C41 C42 H42C 109.5 . . ?
H42A C42 H42C 109.5 . . ?
H42B C42 H42C 109.5 . . ?
O4 C43 C44 111.4(5) . . ?
O4 C43 H43A 124.3 . . ?
C44 C43 H43A 124.3 . . ?
O4 C41 C42 109.7(5) . . ?
O4 C41 H41A 109.7 . . ?
C42 C41 H41A 109.7 . . ?
O4 C41 H41B 109.7 . . ?
C42 C41 H41B 109.7 . . ?
H41A C41 H41B 108.2 . . ?
C43 C44 H44A 109.5 . . ?
C43 C44 H44B 109.5 . . ?
H44A C44 H44B 109.5 . . ?
C43 C44 H44C 109.5 . . ?
H44A C44 H44C 109.5 . . ?
H44B C44 H44C 109.5 . . ?

loop_
_geom_bond_atom_site_label_1
_geom_bond_atom_site_label_2
_geom_bond_distance
_geom_bond_site_symmetry_2
_geom_bond_publ_flag
Te1 N1 2.032(3) . ?
Te1 N2 2.365(3) . ?
Te1 P1 2.6044(11) . ?
C21 C26 1.524(5) . ?
C21 C22 1.532(5) . ?
C21 P1 1.833(4) . ?
C21 H21A 1.0000 . ?
P1 C11 1.836(3) . ?
P1 C31 1.843(3) . ?
N1 C1 1.291(4) . ?
N2 C2 1.281(4) . ?
N2 C3 1.492(4) . ?
C2 C1 1.465(5) . ?
C2 H2A 0.9500 . ?
C1 H1B 0.9500 . ?
C31 C36 1.523(5) . ?
C31 C32 1.524(5) . ?
C31 H31A 1.0000 . ?
C3 C5 1.519(4) . ?
C3 C4 1.532(5) . ?
C3 C6 1.533(5) . ?
C36 C35 1.522(5) . ?
C36 H36A 0.9900 . ?
C36 H36B 0.9900 . ?
C6 H6A 0.9800 . ?
C6 H6B 0.9800 . ?
C6 H6C 0.9800 . ?
C32 C33 1.534(5) . ?
C32 H32A 0.9900 . ?
C32 H32B 0.9900 . ?
C5 H5A 0.9800 . ?
C5 H5B 0.9800 . ?
C5 H5C 0.9800 . ?
C22 C23 1.533(5) . ?
C22 H22A 0.9900 . ?
C22 H22B 0.9900 . ?
C26 C25 1.522(5) . ?
C26 H26A 0.9900 . ?
C26 H26B 0.9900 . ?
C4 H4A 0.9800 . ?
C4 H4B 0.9800 . ?
C4 H4C 0.9800 . ?
C33 C34 1.524(5) . ?
C33 H33A 0.9900 . ?
C33 H33B 0.9900 . ?
C34 C35 1.516(6) . ?
C34 H34A 0.9900 . ?
C34 H34B 0.9900 . ?
C25 C24 1.537(6) . ?
C25 H25A 0.9900 . ?
C25 H25B 0.9900 . ?
C24 C23 1.511(7) . ?
C24 H24A 0.9900 . ?
C24 H24B 0.9900 . ?
C35 H35A 0.9900 . ?
C35 H35B 0.9900 . ?
C23 H23A 0.9900 . ?
C23 H23B 0.9900 . ?
C16 C15 1.532(5) . ?
C16 C11 1.537(5) . ?
C16 H16A 0.9900 . ?
C16 H16B 0.9900 . ?
C12 C11 1.528(5) . ?
C12 C13 1.536(5) . ?
C12 H12A 0.9900 . ?
C12 H12B 0.9900 . ?
C11 H11A 1.0000 . ?
C15 C14 1.523(6) . ?
C15 H15A 0.9900 . ?
C15 H15B 0.9900 . ?
C14 C13 1.516(6) . ?
C14 H14A 0.9900 . ?
C14 H14B 0.9900 . ?
C13 H13A 0.9900 . ?
C13 H13B 0.9900 . ?
S1 O1 1.417(3) . ?
S1 O3 1.428(3) . ?
S1 O2 1.435(3) . ?
S1 C51 1.825(5) . ?
F1 C51 1.324(5) . ?
F3 C51 1.319(5) . ?
F2 C51 1.305(5) . ?
O4 C43 1.354(7) . ?
O4 C41 1.428(6) . ?
C42 C41 1.442(8) . ?
C42 H42A 0.9800 . ?
C42 H42B 0.9800 . ?
C42 H42C 0.9800 . ?
C43 C44 1.446(7) . ?
C43 H43A 0.9500 . ?
C41 H41A 0.9900 . ?
C41 H41B 0.9900 . ?
C44 H44A 0.9800 . ?
C44 H44B 0.9800 . ?
C44 H44C 0.9800 . ?

loop_
_geom_torsion_atom_site_label_1
_geom_torsion_atom_site_label_2
_geom_torsion_atom_site_label_3
_geom_torsion_atom_site_label_4
_geom_torsion
_geom_torsion_site_symmetry_1
_geom_torsion_site_symmetry_2
_geom_torsion_site_symmetry_3
_geom_torsion_site_symmetry_4
_geom_torsion_publ_flag
C26 C21 P1 C11 46.1(3) . . . . ?
C22 C21 P1 C11 176.9(3) . . . . ?
C26 C21 P1 C31 -70.9(3) . . . . ?
C22 C21 P1 C31 59.9(3) . . . . ?
C26 C21 P1 Te1 167.5(2) . . . . ?
C22 C21 P1 Te1 -61.7(3) . . . . ?
N1 Te1 P1 C21 -27.83(15) . . . . ?
N2 Te1 P1 C21 -24.1(2) . . . . ?
N1 Te1 P1 C11 90.41(14) . . . . ?
N2 Te1 P1 C11 94.1(2) . . . . ?
N1 Te1 P1 C31 -154.13(14) . . . . ?
N2 Te1 P1 C31 -150.4(2) . . . . ?
N2 Te1 N1 C1 -0.1(3) . . . . ?
P1 Te1 N1 C1 178.5(3) . . . . ?
N1 Te1 N2 C2 0.5(2) . . . . ?
P1 Te1 N2 C2 -3.3(4) . . . . ?
N1 Te1 N2 C3 -178.6(3) . . . . ?
P1 Te1 N2 C3 177.57(17) . . . . ?
C3 N2 C2 C1 178.4(3) . . . . ?
Te1 N2 C2 C1 -0.8(4) . . . . ?
Te1 N1 C1 C2 -0.3(5) . . . . ?
N2 C2 C1 N1 0.8(5) . . . . ?
C21 P1 C31 C36 -71.3(3) . . . . ?
C11 P1 C31 C36 171.8(3) . . . . ?
Te1 P1 C31 C36 52.8(3) . . . . ?
C21 P1 C31 C32 58.6(3) . . . . ?
C11 P1 C31 C32 -58.3(3) . . . . ?
Te1 P1 C31 C32 -177.2(2) . . . . ?
C2 N2 C3 C5 7.3(5) . . . . ?
Te1 N2 C3 C5 -173.7(2) . . . . ?
C2 N2 C3 C4 -114.4(3) . . . . ?
Te1 N2 C3 C4 64.6(3) . . . . ?
C2 N2 C3 C6 128.6(3) . . . . ?
Te1 N2 C3 C6 -52.4(3) . . . . ?
C32 C31 C36 C35 56.7(4) . . . . ?
P1 C31 C36 C35 -171.3(3) . . . . ?
C36 C31 C32 C33 -56.5(4) . . . . ?
P1 C31 C32 C33 172.2(3) . . . . ?
C26 C21 C22 C23 -58.2(4) . . . . ?
P1 C21 C22 C23 168.1(3) . . . . ?
C22 C21 C26 C25 58.1(4) . . . . ?
P1 C21 C26 C25 -169.7(3) . . . . ?
C31 C32 C33 C34 55.9(5) . . . . ?
C32 C33 C34 C35 -55.8(5) . . . . ?
C21 C26 C25 C24 -56.3(5) . . . . ?
C26 C25 C24 C23 55.1(5) . . . . ?
C33 C34 C35 C36 56.9(5) . . . . ?
C31 C36 C35 C34 -57.1(4) . . . . ?
C25 C24 C23 C22 -54.7(5) . . . . ?
C21 C22 C23 C24 56.3(5) . . . . ?
C13 C12 C11 C16 55.9(4) . . . . ?
C13 C12 C11 P1 179.7(3) . . . . ?
C15 C16 C11 C12 -56.6(4) . . . . ?
C15 C16 C11 P1 180.0(3) . . . . ?
C21 P1 C11 C12 57.6(3) . . . . ?
C31 P1 C11 C12 -179.6(3) . . . . ?
Te1 P1 C11 C12 -63.9(3) . . . . ?
C21 P1 C11 C16 -179.1(2) . . . . ?
C31 P1 C11 C16 -56.3(3) . . . . ?
Te1 P1 C11 C16 59.5(3) . . . . ?
C11 C16 C15 C14 56.5(5) . . . . ?
C16 C15 C14 C13 -56.2(5) . . . . ?
C15 C14 C13 C12 55.6(5) . . . . ?
C11 C12 C13 C14 -55.4(5) . . . . ?
O1 S1 C51 F2 -175.1(3) . . . . ?
O3 S1 C51 F2 65.1(4) . . . . ?
O2 S1 C51 F2 -55.4(4) . . . . ?
O1 S1 C51 F3 62.9(4) . . . . ?
O3 S1 C51 F3 -56.9(4) . . . . ?
O2 S1 C51 F3 -177.5(4) . . . . ?
O1 S1 C51 F1 -56.2(4) . . . . ?
O3 S1 C51 F1 -176.0(3) . . . . ?
O2 S1 C51 F1 63.4(4) . . . . ?
C41 O4 C43 C44 -176.1(6) . . . . ?
C43 O4 C41 C42 168.5(6) . . . . ?
